data_1536447
loop_
_publ_author_name
'Welch, E.J.'
'Yu, C.L.'
'Crawford, N.R.M.'
'Long, J.R.'

_publ_section_title
;
 Synthesis and characterization of the nitrogen-centered trigonal
 prismatic clusters [W6 N Cl18](n-) (n = 1-3)
;
_journal_name_full 'Angew. Chem. Int. ed.'
_journal_page_first 2549
_journal_page_last 2553
_journal_volume 44
_journal_year 2005
_chemical_formula_sum 'Cl18 N Na W6'
_chemical_name_systematic 'Na (W6 N Cl18)'
_space_group_IT_number 176
_symmetry_space_group_name_Hall '-P 6c'
_symmetry_space_group_name_H-M 'P 63/m'
_cell_angle_alpha 90
_cell_angle_beta 90
_cell_angle_gamma 120
_cell_formula_units_Z 2
_cell_length_a 8.836
_cell_length_b 8.836
_cell_length_c 17.84
_cell_volume 1206.249
_citation_journal_id_ASTM ACIEF5
_cod_data_source_file Welch_ACIEF5_2005_1786.cif
_cod_data_source_block Cl18N1Na1W6
_cod_original_formula_sum 'Cl18 N1 Na1 W6'
_cod_database_code 1536447

loop_
_symmetry_equiv_pos_as_xyz
x,y,z
x-y,x,z+1/2
-y,x-y,z
-x,-y,z+1/2
-x+y,-x,z
y,-x+y,z+1/2
-x,-y,-z
-x+y,-x,-z-1/2
y,-x+y,-z
x,y,-z-1/2
x-y,x,-z
-y,x-y,-z-1/2

loop_
_atom_site_label
_atom_site_type_symbol
_atom_site_fract_x
_atom_site_fract_y
_atom_site_fract_z
_atom_site_occupancy
_atom_site_U_iso_or_equiv
Cl1 Cl-1 0.1893 1.2724 0.75 1 0.0
W1 W+3 0.1762 1.48085 0.66394 1 0.0
N1 N-3 0.3333 1.6667 0.75 1 0.0
Cl4 Cl-1 -0.0443 1.2242 0.60039 1 0.0
Cl3 Cl-1 0.1064 1.6318 0.57184 1 0.0
Cl2 Cl-1 -0.0627 1.4236 0.75 1 0.0
Na1 Na+1 0 1 0.5 1 0.0
